data_4324606
loop_
_publ_author_name
'Tian-Fu Liu'
'Jian L\"u'
'Chongbin Tian'
'Minna Cao'
'Zujin Lin'
'Rong Cao'

_publ_section_title
;
 Porous Anionic, Cationic, and Neutral Metal-Carboxylate Frameworks
 Constructed from Flexible Tetrapodal Ligands: Syntheses, Structures,
 Ion-Exchanges, and Magnetic Properties
;
_journal_name_full 'Inorganic Chemistry'
_journal_page_first 2264
_journal_page_last 2271
_journal_paper_doi 10.1021/ic1019229
_journal_volume 50
_journal_year 2011
_chemical_formula_sum 'C102 H48 Mn3 N10 O32'
_chemical_formula_weight 2090.32
_chemical_name_systematic
; 
 ? 
;
_space_group_IT_number 2
_symmetry_cell_setting triclinic
_symmetry_space_group_name_Hall '-P 1'
_symmetry_space_group_name_H-M 'P -1'
_atom_sites_solution_hydrogens geom
_atom_sites_solution_primary direct
_atom_sites_solution_secondary difmap
_audit_creation_method SHELXL-97
_cell_angle_alpha 108.244(2)
_cell_angle_beta 101.663(4)
_cell_angle_gamma 102.559(2)
_cell_formula_units_Z 1
_cell_length_a 11.775(3)
_cell_length_b 16.113(5)
_cell_length_c 16.346(5)
_cell_measurement_reflns_used 6622
_cell_measurement_temperature 173(2)
_cell_measurement_theta_max 27.4797
_cell_measurement_theta_min 3.3536
_cell_volume 2750.1(14)
_computing_cell_refinement 'CrystalClear (Rigaku Inc., 2007)'
_computing_data_collection 'CrystalClear (Rigaku Inc., 2007)'
_computing_data_reduction 'CrystalClear (Rigaku Inc., 2007)'
_computing_molecular_graphics 'SHELXL-97 (Sheldrick, 1997)'
_computing_publication_material 'SHELXL-97 (Sheldrick, 1997)'
_computing_structure_refinement 'SHELXL-97 (Sheldrick, 1997)'
_computing_structure_solution 'SHELXS-97 (Sheldrick, 1990)'
_diffrn_ambient_temperature 293.1500
_diffrn_detector_area_resol_mean 14.6306
_diffrn_measured_fraction_theta_full 0.932
_diffrn_measured_fraction_theta_max 0.932
_diffrn_measurement_device_type
;
Saturn70 (4x4 bin mode)
;
_diffrn_measurement_method CCD_Profile_fitting
_diffrn_radiation_monochromator graphite
_diffrn_radiation_source 'fine-focus sealed tube'
_diffrn_radiation_type MoK\a
_diffrn_radiation_wavelength 0.71073
_diffrn_reflns_av_R_equivalents 0.0230
_diffrn_reflns_av_sigmaI/netI 0.0438
_diffrn_reflns_limit_h_max 15
_diffrn_reflns_limit_h_min -14
_diffrn_reflns_limit_k_max 20
_diffrn_reflns_limit_k_min -20
_diffrn_reflns_limit_l_max 21
_diffrn_reflns_limit_l_min -20
_diffrn_reflns_number 21398
_diffrn_reflns_theta_full 27.49
_diffrn_reflns_theta_max 27.49
_diffrn_reflns_theta_min 2.79
_diffrn_standards_decay_% none
_diffrn_standards_interval_count none
_diffrn_standards_interval_time none
_diffrn_standards_number none
_exptl_absorpt_coefficient_mu 0.418
_exptl_absorpt_correction_T_max 1.0000
_exptl_absorpt_correction_T_min 0.7799
_exptl_absorpt_correction_type multi-scan
_exptl_crystal_colour colorless
_exptl_crystal_density_diffrn 1.262
_exptl_crystal_description Prism
_exptl_crystal_F_000 1061
_exptl_crystal_size_max 0.5600
_exptl_crystal_size_mid 0.5400
_exptl_crystal_size_min 0.4600
_refine_diff_density_max 0.353
_refine_diff_density_min -0.195
_refine_diff_density_rms 0.014
_refine_ls_extinction_method none
_refine_ls_goodness_of_fit_ref 1.048
_refine_ls_hydrogen_treatment constr
_refine_ls_matrix_type full
_refine_ls_number_parameters 715
_refine_ls_number_reflns 11767
_refine_ls_number_restraints 0
_refine_ls_restrained_S_all 1.048
_refine_ls_R_factor_all 0.0849
_refine_ls_R_factor_gt 0.0707
_refine_ls_shift/su_max 0.065
_refine_ls_shift/su_mean 0.002
_refine_ls_structure_factor_coef Fsqd
_refine_ls_weighting_details 'calc w=1/[\s^2^(Fo^2^)+(0.0951P)^2^+0.1130P] where P=(Fo^2^+2Fc^2^)/3'
_refine_ls_weighting_scheme calc
_refine_ls_wR_factor_gt 0.1853
_refine_ls_wR_factor_ref 0.1984
_reflns_number_gt 9612
_reflns_number_total 11767
_reflns_threshold_expression >2sigma(I)
_cod_data_source_file ic1019229_si_002_2.cif
_cod_data_source_block compound2
_cod_database_code 4324606

loop_
_symmetry_equiv_pos_as_xyz
'x, y, z'
'-x, -y, -z'

loop_
_atom_site_label
_atom_site_type_symbol
_atom_site_fract_x
_atom_site_fract_y
_atom_site_fract_z
_atom_site_U_iso_or_equiv
_atom_site_adp_type
_atom_site_occupancy
_atom_site_symmetry_multiplicity
_atom_site_calc_flag
_atom_site_refinement_flags
_atom_site_disorder_assembly
_atom_site_disorder_group
Mn1 Mn 0.18914(3) 0.895251(18) 0.390359(18) 0.05193(8) Uani 1 1 d . . .
O1 O 0.4850(2) 0.48812(15) 0.1618(2) 0.1287(10) Uani 1 1 d . . .
N1 N 0.0707(4) 0.1350(4) 0.4643(4) 0.199(2) Uani 1 1 d . . .
C1 C 0.4564(2) 0.33966(13) 0.05618(14) 0.0617(5) Uani 1 1 d . . .
Mn2 Mn 0.5000 1.0000 0.5000 0.04845(10) Uani 1 2 d S . .
O2 O 0.47283(14) 0.86937(10) 0.41177(10) 0.0679(4) Uani 1 1 d . . .
N2 N 0.1109(12) 0.4338(11) 0.3516(9) 0.256(8) Uani 0.50 1 d P A -1
C2 C 0.3980(2) 0.41305(16) 0.09817(19) 0.0809(8) Uani 1 1 d . . .
H2A H 0.3544 0.4303 0.0507 0.097 Uiso 1 1 calc R . .
H2B H 0.3382 0.3879 0.1257 0.097 Uiso 1 1 calc R . .
O3 O 0.27732(15) 0.81304(11) 0.32933(12) 0.0795(5) Uani 1 1 d . . .
N3 N 0.1538(7) 0.4143(5) 0.3233(6) 0.128(3) Uani 0.50 1 d P . .
C3 C 0.4513(3) 0.56513(18) 0.1988(2) 0.0996(10) Uani 1 1 d . . .
O4 O 0.67441(18) 0.40528(12) 0.12362(15) 0.0949(6) Uani 1 1 d . . .
N4 N 0.6492(8) 0.3356(5) 0.4609(5) 0.133(3) Uani 0.50 1 d P . .
C4 C 0.5466(3) 0.6389(2) 0.2584(3) 0.1276(16) Uani 1 1 d . . .
H4 H 0.6274 0.6352 0.2683 0.153 Uiso 1 1 calc R . .
O5 O 1.02853(16) 0.81445(11) 0.28002(14) 0.0832(6) Uani 1 1 d . . .
N5 N 0.6124(12) 0.3740(9) 0.4452(7) 0.198(6) Uani 0.50 1 d P B -1
O6 O 1.06102(19) 0.77904(15) 0.39942(14) 0.0957(7) Uani 1 1 d . . .
N6 N 0.0893(9) 0.7308(10) 0.0407(7) 0.237(5) Uani 0.50 1 d P C -1
C6 C 0.4073(2) 0.72468(14) 0.29357(15) 0.0666(6) Uani 1 1 d . . .
O7 O 0.41267(16) 0.20664(11) -0.07427(10) 0.0769(5) Uani 1 1 d . . .
N7 N 0.0667(4) 0.7725(4) 0.0530(4) 0.0846(16) Uani 0.50 1 d P . .
C7 C 0.3118(2) 0.65030(16) 0.23233(18) 0.0782(7) Uani 1 1 d . . .
H7 H 0.2310 0.6538 0.2233 0.094 Uiso 1 1 calc R . .
O8 O 0.31788(14) -0.04230(10) -0.48136(9) 0.0636(4) Uani 1 1 d . . .
N8 N 0.2112(8) 0.9193(5) -0.0968(4) 0.267(4) Uani 1 1 d . . .
C8 C 0.3332(3) 0.57033(18) 0.1838(2) 0.0886(9) Uani 1 1 d . . .
H8 H 0.2676 0.5198 0.1408 0.106 Uiso 1 1 calc R . .
O9 O 0.14208(15) -0.01659(12) -0.49202(10) 0.0754(5) Uani 1 1 d . . .
C9 C 0.3849(2) 0.81021(13) 0.34962(14) 0.0620(5) Uani 1 1 d . . .
O10 O 0.35888(15) 0.23414(11) 0.11532(11) 0.0760(5) Uani 1 1 d . . .
C10 C 0.5783(2) 0.38177(17) 0.04456(18) 0.0749(7) Uani 1 1 d . . .
H10A H 0.5927 0.3375 -0.0069 0.090 Uiso 1 1 calc R . .
H10B H 0.5764 0.4373 0.0311 0.090 Uiso 1 1 calc R . .
O11 O 0.22539(16) -0.00161(11) 0.34592(12) 0.0758(5) Uani 1 1 d . . .
C11 C 0.7511(2) 0.49254(15) 0.16713(18) 0.0724(7) Uani 1 1 d . . .
O12 O 0.42798(15) 0.04001(11) 0.39641(10) 0.0696(4) Uani 1 1 d . . .
C12 C 0.7857(2) 0.55092(15) 0.12457(17) 0.0719(7) Uani 1 1 d . . .
H12 H 0.7538 0.5318 0.0612 0.086 Uiso 1 1 calc R . .
O13 O 0.2005(8) 0.3428(4) 0.4113(4) 0.308(4) Uani 1 1 d . . .
C13 C 0.8666(2) 0.63703(16) 0.17378(17) 0.0707(6) Uani 1 1 d . . .
H13 H 0.8893 0.6772 0.1440 0.085 Uiso 1 1 calc R . .
O14 O 0.7386(4) 0.3604(3) 0.3631(3) 0.1906(17) Uani 1 1 d . . .
C14 C 0.9152(2) 0.66578(16) 0.26591(16) 0.0694(6) Uani 1 1 d . . .
O15 O -0.0991(3) 0.6632(3) -0.0342(2) 0.1612(14) Uani 1 1 d . . .
C15 C 0.8826(3) 0.60589(19) 0.30788(19) 0.0847(8) Uani 1 1 d . . .
H15 H 0.9167 0.6240 0.3710 0.102 Uiso 1 1 calc R . .
O16 O 0.0447(7) 0.8377(9) -0.1737(6) 0.419(7) Uani 1 1 d . . .
C16 C 0.8006(3) 0.51951(19) 0.2584(2) 0.0874(8) Uani 1 1 d . . .
H16 H 0.7785 0.4787 0.2878 0.105 Uiso 1 1 calc R . .
C17 C 1.0059(2) 0.75844(17) 0.31817(18) 0.0741(7) Uani 1 1 d . . .
C18 C 0.3673(2) 0.28085(14) -0.03660(14) 0.0629(5) Uani 1 1 d . . .
H18B H 0.2852 0.2573 -0.0314 0.076 Uiso 1 1 calc R . .
H18A H 0.3622 0.3173 -0.0752 0.076 Uiso 1 1 calc R . .
C19 C 0.3641(2) 0.15509(15) -0.16403(14) 0.0673(6) Uani 1 1 d . . .
C20 C 0.4325(2) 0.10170(16) -0.20149(15) 0.0723(6) Uani 1 1 d . . .
H20 H 0.5057 0.1013 -0.1646 0.087 Uiso 1 1 calc R . .
C21 C 0.3938(2) 0.04945(16) -0.29232(15) 0.0687(6) Uani 1 1 d . . .
H21 H 0.4412 0.0138 -0.3182 0.082 Uiso 1 1 calc R . .
C22 C 0.2859(2) 0.04870(14) -0.34617(14) 0.0636(6) Uani 1 1 d . . .
C23 C 0.2160(2) 0.09967(16) -0.30738(15) 0.0680(6) Uani 1 1 d . . .
H23 H 0.1404 0.0973 -0.3437 0.082 Uiso 1 1 calc R . .
C24 C 0.2550(2) 0.15402(16) -0.21632(15) 0.0703(6) Uani 1 1 d . . .
H24 H 0.2078 0.1898 -0.1903 0.084 Uiso 1 1 calc R . .
C25 C 0.2468(2) -0.00549(14) -0.44456(14) 0.0631(6) Uani 1 1 d . . .
C26 C 0.4745(2) 0.28245(16) 0.11355(15) 0.0682(6) Uani 1 1 d . . .
H26B H 0.5169 0.2384 0.0880 0.082 Uiso 1 1 calc R . .
H26A H 0.5251 0.3228 0.1756 0.082 Uiso 1 1 calc R . .
C27 C 0.3586(2) 0.18661(16) 0.17142(16) 0.0707(6) Uani 1 1 d . . .
C28 C 0.2458(2) 0.14092(18) 0.17276(19) 0.0822(7) Uani 1 1 d . . .
H28 H 0.1744 0.1429 0.1351 0.099 Uiso 1 1 calc R . .
C29 C 0.2363(2) 0.09262(18) 0.22814(18) 0.0782(7) Uani 1 1 d . . .
H29 H 0.1580 0.0607 0.2277 0.094 Uiso 1 1 calc R . .
C30 C 0.3395(2) 0.08960(15) 0.28500(15) 0.0658(6) Uani 1 1 d . . .
C31 C 0.4510(2) 0.13523(18) 0.28256(17) 0.0786(7) Uani 1 1 d . . .
H31 H 0.5224 0.1334 0.3204 0.094 Uiso 1 1 calc R . .
C32 C 0.4628(2) 0.18390(18) 0.22667(18) 0.0801(7) Uani 1 1 d . . .
H32 H 0.5410 0.2149 0.2262 0.096 Uiso 1 1 calc R . .
C33 C 0.3311(2) 0.03895(14) 0.34763(14) 0.0623(5) Uani 1 1 d . . .
C34 C 0.1908(5) 0.1977(3) 0.5106(4) 0.1401(18) Uani 1 1 d . . .
C35 C 0.0085(6) 0.1232(4) 0.3765(4) 0.167(2) Uani 1 1 d . . .
C36 C 0.2414(6) 0.3723(6) 0.2718(4) 0.208(3) Uani 1 1 d . A .
C37 C 0.1905(12) 0.3798(8) 0.3474(8) 0.154(4) Uani 0.50 1 d P A -1
C38 C 0.0641(8) 0.4342(9) 0.4360(6) 0.348(7) Uani 1 1 d . . .
C39 C 0.0990(8) 0.4722(6) 0.2836(7) 0.240(4) Uani 1 1 d . A .
C40 C 0.1431(12) 0.3915(7) 0.3906(6) 0.137(4) Uani 0.50 1 d P A .
C41 C 0.6661(8) 0.3741(6) 0.4089(5) 0.114(3) Uani 0.50 1 d P B .
C42 C 0.5832(6) 0.4318(4) 0.3982(4) 0.182(2) Uani 1 1 d . . .
C43 C 0.5551(10) 0.3368(7) 0.5087(5) 0.274(5) Uani 1 1 d . B .
C44 C 0.7273(8) 0.2715(5) 0.4776(6) 0.294(4) Uani 1 1 d . B .
C45 C 0.7094(12) 0.3213(9) 0.4229(11) 0.191(6) Uani 0.50 1 d P B -1
C46 C -0.0072(5) 0.8421(4) 0.0622(5) 0.169(2) Uani 1 1 d . C .
C47 C 0.0867(5) 0.6216(4) -0.0028(5) 0.173(2) Uani 1 1 d . . .
C48 C 0.1988(5) 0.8069(4) 0.1091(4) 0.169(2) Uani 1 1 d . C .
C49 C 0.0063(12) 0.7599(13) 0.0347(9) 0.236(6) Uani 0.50 1 d P C -1
C50 C 0.0076(5) 0.6847(5) 0.0011(4) 0.0838(18) Uani 0.50 1 d P C .
C51 C 0.2116(9) 0.7728(6) -0.1455(9) 0.410(5) Uani 1 1 d . . .
C53 C 0.1682(14) 1.0043(7) -0.0769(9) 0.361(7) Uani 1 1 d . . .
C54 C 0.3387(9) 0.9591(13) -0.0412(9) 0.449(12) Uani 1 1 d . . .
C55 C 0.5240(3) 0.71879(18) 0.3039(3) 0.1009(11) Uani 1 1 d . . .
H5 H 0.5905 0.7708 0.3433 0.121 Uiso 1 1 calc R . .
C52 C 0.1678(10) 0.8482(7) -0.1393(7) 0.240(4) Uiso 1 1 d . . .

loop_
_atom_site_aniso_label
_atom_site_aniso_U_11
_atom_site_aniso_U_22
_atom_site_aniso_U_33
_atom_site_aniso_U_23
_atom_site_aniso_U_13
_atom_site_aniso_U_12
Mn1 0.05276(14) 0.04783(12) 0.04757(13) 0.00957(10) 0.01021(10) 0.01664(10)
O1 0.1022(13) 0.0708(11) 0.170(2) -0.0134(13) 0.0366(15) 0.0310(10)
N1 0.137(3) 0.241(4) 0.245(5) 0.135(4) 0.053(3) 0.045(3)
C1 0.0688(11) 0.0489(8) 0.0584(9) 0.0107(7) 0.0148(8) 0.0178(8)
Mn2 0.04960(18) 0.04412(15) 0.04572(16) 0.00989(12) 0.00909(14) 0.01732(13)
O2 0.0689(8) 0.0544(7) 0.0681(8) 0.0088(6) 0.0135(7) 0.0215(6)
N2 0.190(9) 0.266(15) 0.219(10) -0.005(10) 0.107(8) -0.016(10)
C2 0.0854(14) 0.0552(10) 0.0850(15) 0.0027(10) 0.0230(12) 0.0242(10)
O3 0.0691(8) 0.0706(8) 0.0755(9) -0.0020(7) 0.0087(7) 0.0304(7)
N3 0.135(5) 0.115(3) 0.156(5) 0.070(3) 0.041(4) 0.055(3)
C3 0.0924(15) 0.0564(12) 0.136(2) 0.0059(13) 0.0485(15) 0.0263(11)
O4 0.0763(11) 0.0661(8) 0.1268(14) 0.0439(9) -0.0017(10) 0.0086(8)
N4 0.137(6) 0.138(5) 0.119(4) 0.066(3) 0.020(4) 0.024(4)
C4 0.0837(16) 0.0614(14) 0.204(4) -0.0020(18) 0.052(2) 0.0234(12)
O5 0.0683(9) 0.0623(8) 0.1003(12) 0.0224(8) 0.0044(9) 0.0138(7)
N5 0.215(10) 0.223(11) 0.142(7) 0.059(7) 0.065(7) 0.042(9)
O6 0.0832(12) 0.0923(12) 0.0782(11) 0.0104(9) 0.0064(9) 0.0091(10)
N6 0.181(6) 0.452(12) 0.222(7) 0.212(7) 0.120(5) 0.191(7)
C6 0.0735(11) 0.0530(9) 0.0690(11) 0.0130(8) 0.0223(9) 0.0238(8)
O7 0.0898(9) 0.0745(8) 0.0531(7) 0.0040(6) 0.0078(7) 0.0403(7)
N7 0.057(2) 0.108(3) 0.078(2) 0.025(2) 0.017(2) 0.022(2)
C7 0.0782(13) 0.0640(11) 0.0795(14) 0.0088(10) 0.0169(11) 0.0285(10)
O8 0.0677(8) 0.0608(7) 0.0536(6) 0.0091(5) 0.0151(6) 0.0229(6)
N8 0.330(7) 0.207(6) 0.214(5) 0.044(4) 0.132(5) -0.014(6)
C8 0.0933(17) 0.0591(12) 0.0906(16) 0.0018(11) 0.0224(14) 0.0211(12)
O9 0.0674(8) 0.0847(9) 0.0584(8) 0.0091(7) 0.0094(7) 0.0268(7)
C9 0.0703(11) 0.0525(8) 0.0586(9) 0.0126(7) 0.0168(8) 0.0236(8)
O10 0.0687(9) 0.0858(8) 0.0790(8) 0.0432(7) 0.0150(7) 0.0215(7)
C10 0.0717(13) 0.0619(11) 0.0810(13) 0.0187(10) 0.0193(11) 0.0154(10)
O11 0.0692(9) 0.0737(8) 0.0852(9) 0.0363(7) 0.0153(7) 0.0200(7)
C11 0.0641(12) 0.0598(10) 0.0876(13) 0.0288(9) 0.0100(10) 0.0165(9)
O12 0.0724(8) 0.0753(7) 0.0657(7) 0.0294(6) 0.0168(6) 0.0297(6)
C12 0.0748(13) 0.0604(10) 0.0702(12) 0.0189(9) 0.0142(10) 0.0149(10)
O13 0.429(10) 0.223(3) 0.254(4) 0.158(3) 0.003(5) 0.054(5)
C13 0.0684(12) 0.0611(10) 0.0757(12) 0.0227(9) 0.0162(10) 0.0149(9)
O14 0.178(3) 0.178(3) 0.239(4) 0.098(3) 0.080(3) 0.052(3)
C14 0.0637(11) 0.0627(10) 0.0744(12) 0.0200(9) 0.0147(10) 0.0177(9)
O15 0.1025(19) 0.195(3) 0.157(3) 0.058(2) 0.0110(18) 0.024(2)
C15 0.0798(15) 0.0901(15) 0.0748(13) 0.0321(11) 0.0091(12) 0.0181(13)
O16 0.200(6) 0.683(16) 0.328(8) 0.210(10) 0.027(6) 0.058(8)
C16 0.0776(16) 0.0873(13) 0.0990(15) 0.0520(11) 0.0139(12) 0.0138(12)
C17 0.0650(12) 0.0668(11) 0.0773(13) 0.0122(10) 0.0133(10) 0.0230(9)
C18 0.0723(11) 0.0574(9) 0.0557(9) 0.0144(7) 0.0157(8) 0.0258(8)
C19 0.0745(12) 0.0659(10) 0.0519(9) 0.0094(8) 0.0133(9) 0.0262(9)
C20 0.0712(11) 0.0752(11) 0.0615(11) 0.0119(9) 0.0096(9) 0.0343(9)
C21 0.0702(11) 0.0703(11) 0.0597(10) 0.0119(9) 0.0164(9) 0.0303(9)
C22 0.0658(11) 0.0585(10) 0.0556(9) 0.0095(8) 0.0134(8) 0.0191(8)
C23 0.0640(11) 0.0723(11) 0.0579(10) 0.0121(9) 0.0102(9) 0.0268(9)
C24 0.0704(11) 0.0718(11) 0.0599(10) 0.0079(9) 0.0158(9) 0.0317(9)
C25 0.0651(11) 0.0586(9) 0.0553(9) 0.0113(8) 0.0126(8) 0.0181(8)
C26 0.0655(12) 0.0716(11) 0.0616(10) 0.0209(9) 0.0133(9) 0.0200(9)
C27 0.0716(12) 0.0725(11) 0.0691(11) 0.0314(9) 0.0142(9) 0.0225(10)
C28 0.0651(13) 0.0924(13) 0.0905(14) 0.0464(11) 0.0093(11) 0.0207(11)
C29 0.0653(13) 0.0875(13) 0.0839(13) 0.0409(10) 0.0147(10) 0.0205(11)
C30 0.0642(11) 0.0658(10) 0.0654(10) 0.0255(8) 0.0127(9) 0.0202(9)
C31 0.0661(12) 0.0943(13) 0.0789(12) 0.0430(10) 0.0111(10) 0.0245(11)
C32 0.0663(13) 0.0959(14) 0.0866(13) 0.0475(11) 0.0191(10) 0.0241(11)
C33 0.0647(11) 0.0573(9) 0.0626(10) 0.0185(8) 0.0148(8) 0.0227(8)
C34 0.132(3) 0.122(3) 0.153(3) 0.046(3) 0.031(3) 0.029(3)
C35 0.161(4) 0.186(5) 0.130(3) 0.055(3) 0.038(3) 0.013(4)
C36 0.220(5) 0.254(7) 0.180(4) 0.067(4) 0.118(4) 0.099(5)
C37 0.186(9) 0.119(6) 0.155(8) 0.041(6) 0.075(7) 0.033(7)
C38 0.248(6) 0.383(14) 0.271(7) -0.063(8) 0.174(5) 0.002(8)
C39 0.256(7) 0.246(6) 0.301(8) 0.151(6) 0.112(6) 0.136(5)
C40 0.182(9) 0.124(6) 0.092(4) 0.044(4) 0.050(5) 0.006(6)
C41 0.113(5) 0.132(5) 0.101(4) 0.048(4) 0.044(4) 0.031(4)
C42 0.224(5) 0.190(4) 0.177(4) 0.088(3) 0.069(4) 0.108(4)
C43 0.308(9) 0.347(9) 0.193(5) 0.142(6) 0.117(5) 0.049(8)
C44 0.268(7) 0.172(4) 0.337(7) 0.137(4) -0.136(6) 0.004(5)
C45 0.136(8) 0.132(8) 0.221(13) 0.045(8) -0.058(8) 0.012(7)
C46 0.174(4) 0.142(3) 0.220(5) 0.074(3) 0.071(4) 0.082(3)
C47 0.170(4) 0.151(3) 0.207(5) 0.052(3) 0.050(4) 0.091(3)
C48 0.107(3) 0.186(5) 0.146(4) 0.042(4) -0.026(3) 0.000(3)
C49 0.138(7) 0.466(16) 0.235(8) 0.247(9) 0.106(6) 0.127(10)
C50 0.058(3) 0.111(4) 0.072(3) 0.025(3) 0.012(2) 0.025(3)
C51 0.597(7) 0.388(6) 0.641(12) 0.359(6) 0.469(8) 0.406(5)
C53 0.607(17) 0.224(7) 0.333(11) 0.103(7) 0.210(12) 0.220(9)
C54 0.158(8) 0.69(3) 0.334(14) 0.188(17) -0.036(9) -0.080(13)
C55 0.0743(14) 0.0557(12) 0.148(3) 0.0030(14) 0.0349(16) 0.0210(11)

loop_
_atom_type_symbol
_atom_type_description
_atom_type_scat_dispersion_real
_atom_type_scat_dispersion_imag
_atom_type_scat_source
C C 0.0033 0.0016 'International Tables Vol C Tables 4.2.6.8 and 6.1.1.4'
H H 0.0000 0.0000 'International Tables Vol C Tables 4.2.6.8 and 6.1.1.4'
Mn Mn 0.3368 0.7283 'International Tables Vol C Tables 4.2.6.8 and 6.1.1.4'
N N 0.0061 0.0033 'International Tables Vol C Tables 4.2.6.8 and 6.1.1.4'
O O 0.0106 0.0060 'International Tables Vol C Tables 4.2.6.8 and 6.1.1.4'

loop_
_geom_angle_atom_site_label_1
_geom_angle_atom_site_label_2
_geom_angle_atom_site_label_3
_geom_angle
_geom_angle_site_symmetry_1
_geom_angle_site_symmetry_3
O3 Mn1 O11 101.88(9) . 1_565
O3 Mn1 O8 98.06(7) . 1_566
O11 Mn1 O8 99.04(7) 1_565 1_566
O3 Mn1 O5 87.97(7) . 1_455
O11 Mn1 O5 94.47(7) 1_565 1_455
O8 Mn1 O5 163.70(8) 1_566 1_455
O3 Mn1 O6 91.35(9) . 1_455
O11 Mn1 O6 151.33(8) 1_565 1_455
O8 Mn1 O6 104.20(7) 1_566 1_455
O5 Mn1 O6 60.34(8) 1_455 1_455
O3 Mn1 O9 156.03(7) . 1_566
O11 Mn1 O9 91.62(8) 1_565 1_566
O8 Mn1 O9 59.91(6) 1_566 1_566
O5 Mn1 O9 110.86(7) 1_455 1_566
O6 Mn1 O9 85.78(8) 1_455 1_566
O3 Mn1 C17 85.77(8) . 1_455
O11 Mn1 C17 124.69(8) 1_565 1_455
O8 Mn1 C17 134.48(8) 1_566 1_455
O5 Mn1 C17 30.47(9) 1_455 1_455
O6 Mn1 C17 30.31(9) 1_455 1_455
O9 Mn1 C17 102.83(8) 1_566 1_455
O3 Mn1 C25 127.48(7) . 1_566
O11 Mn1 C25 96.55(8) 1_565 1_566
O8 Mn1 C25 30.08(7) 1_566 1_566
O5 Mn1 C25 139.14(8) 1_455 1_566
O6 Mn1 C25 95.24(8) 1_455 1_566
O9 Mn1 C25 29.84(7) 1_566 1_566
C17 Mn1 C25 121.76(9) 1_455 1_566
C2 O1 C3 118.0(2) . .
C35 N1 C34 122.2(6) . .
C26 C1 C18 111.05(17) . .
C26 C1 C10 109.1(2) . .
C18 C1 C10 108.7(2) . .
C26 C1 C2 110.8(2) . .
C18 C1 C2 105.11(19) . .
C10 C1 C2 112.09(19) . .
O2 Mn2 O2 180.000(1) . 2_676
O2 Mn2 O12 87.75(7) . 2_666
O2 Mn2 O12 92.25(7) 2_676 2_666
O2 Mn2 O12 92.25(7) . 1_565
O2 Mn2 O12 87.75(7) 2_676 1_565
O12 Mn2 O12 180.000(1) 2_666 1_565
O2 Mn2 O8 89.24(6) . 2_665
O2 Mn2 O8 90.76(6) 2_676 2_665
O12 Mn2 O8 90.82(6) 2_666 2_665
O12 Mn2 O8 89.18(6) 1_565 2_665
O2 Mn2 O8 90.76(6) . 1_566
O2 Mn2 O8 89.24(6) 2_676 1_566
O12 Mn2 O8 89.18(6) 2_666 1_566
O12 Mn2 O8 90.82(6) 1_565 1_566
O8 Mn2 O8 180.000(1) 2_665 1_566
C9 O2 Mn2 134.48(15) . .
N3 N2 C40 80.9(19) . .
N3 N2 C37 37.0(13) . .
C40 N2 C37 43.9(10) . .
N3 N2 C39 77.3(15) . .
C40 N2 C39 158.1(16) . .
C37 N2 C39 114.3(12) . .
N3 N2 C38 143(2) . .
C40 N2 C38 62.2(12) . .
C37 N2 C38 106.0(15) . .
C39 N2 C38 139.7(15) . .
O1 C2 C1 110.0(2) . .
O1 C2 H2A 109.7 . .
C1 C2 H2A 109.7 . .
O1 C2 H2B 109.7 . .
C1 C2 H2B 109.7 . .
H2A C2 H2B 108.2 . .
C9 O3 Mn1 133.32(13) . .
N2 N3 C37 111(2) . .
N2 N3 C40 61.3(17) . .
C37 N3 C40 49.8(11) . .
N2 N3 C39 70.9(16) . .
C37 N3 C39 177.6(14) . .
C40 N3 C39 132.1(11) . .
N2 N3 C36 176.0(18) . .
C37 N3 C36 65.0(11) . .
C40 N3 C36 114.8(9) . .
C39 N3 C36 113.1(8) . .
C4 C3 O1 113.6(3) . .
C4 C3 C8 120.6(3) . .
O1 C3 C8 125.7(2) . .
C11 O4 C10 121.2(2) . .
N5 N4 C45 110.1(16) . .
N5 N4 C41 50.5(11) . .
C45 N4 C41 59.8(11) . .
N5 N4 C43 76.8(13) . .
C45 N4 C43 169.2(12) . .
C41 N4 C43 127.2(10) . .
N5 N4 C44 170.1(15) . .
C45 N4 C44 60.1(12) . .
C41 N4 C44 119.6(10) . .
C43 N4 C44 113.1(8) . .
C3 C4 C55 119.3(3) . .
C3 C4 H4 120.4 . .
C55 C4 H4 120.4 . .
C17 O5 Mn1 89.87(15) . 1_655
N4 N5 C41 82.6(16) . .
N4 N5 C42 158.0(17) . .
C41 N5 C42 75.5(12) . .
N4 N5 C43 68.7(12) . .
C41 N5 C43 151.1(18) . .
C42 N5 C43 133.0(12) . .
N4 N5 C45 38.0(11) . .
C41 N5 C45 44.7(11) . .
C42 N5 C45 120.0(12) . .
C43 N5 C45 106.4(13) . .
C17 O6 Mn1 87.56(18) . 1_655
N7 N6 C50 96.5(11) . .
N7 N6 C49 32.5(10) . .
C50 N6 C49 64.0(10) . .
N7 N6 C48 75.8(10) . .
C50 N6 C48 170.4(12) . .
C49 N6 C48 107.9(13) . .
N7 N6 C47 159.8(12) . .
C50 N6 C47 63.4(9) . .
C49 N6 C47 127.3(12) . .
C48 N6 C47 123.9(8) . .
C55 C6 C7 118.7(2) . .
C55 C6 C9 120.22(19) . .
C7 C6 C9 121.1(2) . .
C19 O7 C18 118.06(18) . .
C49 N7 N6 110(2) . .
C49 N7 C50 60.9(18) . .
N6 N7 C50 49.1(8) . .
C49 N7 C48 170.5(16) . .
N6 N7 C48 75.2(9) . .
C50 N7 C48 123.9(6) . .
C49 N7 C46 57.2(18) . .
N6 N7 C46 166.9(9) . .
C50 N7 C46 117.9(5) . .
C48 N7 C46 118.0(5) . .
C6 C7 C8 120.5(3) . .
C6 C7 H7 119.7 . .
C8 C7 H7 119.7 . .
C25 O8 Mn1 93.62(12) . 1_544
C25 O8 Mn2 138.61(13) . 1_544
Mn1 O8 Mn2 107.92(7) 1_544 1_544
C52 N8 C54 125.5(14) . .
C52 N8 C53 133.6(11) . .
C54 N8 C53 100.9(10) . .
C3 C8 C7 119.3(2) . .
C3 C8 H8 120.3 . .
C7 C8 H8 120.3 . .
C25 O9 Mn1 87.14(14) . 1_544
O2 C9 O3 126.8(2) . .
O2 C9 C6 117.5(2) . .
O3 C9 C6 115.68(17) . .
C27 O10 C26 116.95(19) . .
O4 C10 C1 110.8(2) . .
O4 C10 H10A 109.5 . .
C1 C10 H10A 109.5 . .
O4 C10 H10B 109.5 . .
C1 C10 H10B 109.5 . .
H10A C10 H10B 108.1 . .
C33 O11 Mn1 123.43(16) . 1_545
O4 C11 C16 116.1(2) . .
O4 C11 C12 124.1(2) . .
C16 C11 C12 119.7(2) . .
C33 O12 Mn2 143.54(17) . 1_545
C11 C12 C13 120.1(2) . .
C11 C12 H12 120.0 . .
C13 C12 H12 120.0 . .
C40 O13 C37 44.6(8) . .
C12 C13 C14 120.9(3) . .
C12 C13 H13 119.6 . .
C14 C13 H13 119.6 . .
C41 O14 C45 51.1(8) . .
C15 C14 C13 118.7(2) . .
C15 C14 C17 120.9(2) . .
C13 C14 C17 120.3(2) . .
C50 O15 C49 45.0(7) . .
C14 C15 C16 120.3(3) . .
C14 C15 H15 119.8 . .
C16 C15 H15 119.8 . .
C11 C16 C15 120.3(3) . .
C11 C16 H16 119.9 . .
C15 C16 H16 119.9 . .
O6 C17 O5 120.4(2) . .
O6 C17 C14 119.6(3) . .
O5 C17 C14 120.0(2) . .
O6 C17 Mn1 62.13(14) . 1_655
O5 C17 Mn1 59.66(12) . 1_655
C14 C17 Mn1 166.86(19) . 1_655
O7 C18 C1 106.73(18) . .
O7 C18 H18B 110.4 . .
C1 C18 H18B 110.4 . .
O7 C18 H18A 110.4 . .
C1 C18 H18A 110.4 . .
H18B C18 H18A 108.6 . .
O7 C19 C24 124.1(2) . .
O7 C19 C20 115.1(2) . .
C24 C19 C20 120.82(19) . .
C21 C20 C19 119.8(2) . .
C21 C20 H20 120.1 . .
C19 C20 H20 120.1 . .
C20 C21 C22 120.2(2) . .
C20 C21 H21 119.9 . .
C22 C21 H21 119.9 . .
C21 C22 C23 119.44(19) . .
C21 C22 C25 119.9(2) . .
C23 C22 C25 120.7(2) . .
C24 C23 C22 120.9(2) . .
C24 C23 H23 119.5 . .
C22 C23 H23 119.5 . .
C19 C24 C23 118.7(2) . .
C19 C24 H24 120.6 . .
C23 C24 H24 120.6 . .
O9 C25 O8 119.32(18) . .
O9 C25 C22 120.3(2) . .
O8 C25 C22 120.34(19) . .
O9 C25 Mn1 63.03(11) . 1_544
O8 C25 Mn1 56.30(10) . 1_544
C22 C25 Mn1 175.96(18) . 1_544
O10 C26 C1 109.15(19) . .
O10 C26 H26B 109.9 . .
C1 C26 H26B 109.9 . .
O10 C26 H26A 109.9 . .
C1 C26 H26A 109.9 . .
H26B C26 H26A 108.3 . .
O10 C27 C28 116.1(2) . .
O10 C27 C32 124.2(2) . .
C28 C27 C32 119.7(3) . .
C29 C28 C27 120.4(2) . .
C29 C28 H28 119.8 . .
C27 C28 H28 119.8 . .
C28 C29 C30 121.1(3) . .
C28 C29 H29 119.5 . .
C30 C29 H29 119.5 . .
C31 C30 C29 117.8(2) . .
C31 C30 C33 120.3(2) . .
C29 C30 C33 122.0(2) . .
C30 C31 C32 122.1(2) . .
C30 C31 H31 118.9 . .
C32 C31 H31 118.9 . .
C27 C32 C31 119.0(3) . .
C27 C32 H32 120.5 . .
C31 C32 H32 120.5 . .
O12 C33 O11 125.6(2) . .
O12 C33 C30 117.8(2) . .
O11 C33 C30 116.6(2) . .
C37 C36 N3 34.3(6) . .
N3 C37 C40 85.4(16) . .
N3 C37 O13 145.9(17) . .
C40 C37 O13 60.5(11) . .
N3 C37 N2 32.0(11) . .
C40 C37 N2 53.5(12) . .
O13 C37 N2 114.0(13) . .
N3 C37 C36 80.7(12) . .
C40 C37 C36 165.8(17) . .
O13 C37 C36 133.3(12) . .
N2 C37 C36 112.6(13) . .
C40 C38 N2 43.8(8) . .
N2 C39 N3 31.9(7) . .
C37 C40 N2 82.6(13) . .
C37 C40 O13 74.9(14) . .
N2 C40 O13 157.5(15) . .
C37 C40 N3 44.8(10) . .
N2 C40 N3 37.9(8) . .
O13 C40 N3 119.7(12) . .
C37 C40 C38 156.4(16) . .
N2 C40 C38 74.0(13) . .
O13 C40 C38 128.4(10) . .
N3 C40 C38 111.8(12) . .
N5 C41 C45 99.3(16) . .
N5 C41 N4 46.9(11) . .
C45 C41 N4 52.6(11) . .
N5 C41 O14 169.0(15) . .
C45 C41 O14 70.1(12) . .
N4 C41 O14 122.7(10) . .
N5 C41 C42 66.9(12) . .
C45 C41 C42 165.1(13) . .
N4 C41 C42 113.8(9) . .
O14 C41 C42 123.3(8) . .
N5 C42 C41 37.6(6) . .
N4 C43 N5 34.5(7) . .
C45 C44 N4 40.9(8) . .
N4 C45 C41 67.6(11) . .
N4 C45 O14 126.5(15) . .
C41 C45 O14 58.9(10) . .
N4 C45 C44 79.0(15) . .
C41 C45 C44 146.2(18) . .
O14 C45 C44 153.7(14) . .
N4 C45 N5 31.9(8) . .
C41 C45 N5 35.9(8) . .
O14 C45 N5 94.7(10) . .
C44 C45 N5 110.9(15) . .
C49 C46 N7 25.4(6) . .
C50 C47 N6 36.8(4) . .
N6 C48 N7 29.1(5) . .
N7 C49 C50 89(2) . .
N7 C49 N6 37.6(13) . .
C50 C49 N6 51.5(10) . .
N7 C49 C46 97(2) . .
C50 C49 C46 172.0(14) . .
N6 C49 C46 135.0(14) . .
N7 C49 O15 135(2) . .
C50 C49 O15 46.2(7) . .
N6 C49 O15 97.7(14) . .
C46 C49 O15 127.0(10) . .
N6 C50 C49 64.5(10) . .
N6 C50 O15 153.3(11) . .
C49 C50 O15 88.8(8) . .
N6 C50 N7 34.4(8) . .
C49 C50 N7 30.1(7) . .
O15 C50 N7 118.9(6) . .
N6 C50 C47 79.8(9) . .
C49 C50 C47 144.1(8) . .
O15 C50 C47 126.9(6) . .
N7 C50 C47 114.2(5) . .
C6 C55 C4 121.5(2) . .
C6 C55 H5 119.2 . .
C4 C55 H5 119.3 . .
N8 C52 O16 107.2(12) . .
N8 C52 C51 129.1(12) . .
O16 C52 C51 122.0(10) . .

loop_
_geom_bond_atom_site_label_1
_geom_bond_atom_site_label_2
_geom_bond_distance
_geom_bond_site_symmetry_2
Mn1 O3 2.0044(18) .
Mn1 O11 2.0111(19) 1_565
Mn1 O8 2.1066(14) 1_566
Mn1 O5 2.1458(17) 1_455
Mn1 O6 2.200(2) 1_455
Mn1 O9 2.2549(17) 1_566
Mn1 C17 2.486(2) 1_455
Mn1 C25 2.527(2) 1_566
O1 C2 1.355(3) .
O1 C3 1.380(4) .
N1 C35 1.406(8) .
N1 C34 1.435(6) .
C1 C26 1.523(3) .
C1 C18 1.524(3) .
C1 C10 1.525(4) .
C1 C2 1.542(3) .
Mn2 O2 2.0573(15) .
Mn2 O2 2.0573(15) 2_676
Mn2 O12 2.0839(17) 2_666
Mn2 O12 2.0839(17) 1_565
Mn2 O8 2.2169(17) 2_665
Mn2 O8 2.2169(17) 1_566
O2 C9 1.246(2) .
N2 N3 0.799(16) .
N2 C40 1.14(2) .
N2 C37 1.41(2) .
N2 C39 1.43(2) .
N2 C38 1.585(18) .
C2 H2A 0.9900 .
C2 H2B 0.9900 .
O3 C9 1.258(3) .
N3 C37 0.909(15) .
N3 C40 1.285(13) .
N3 C39 1.476(12) .
N3 C36 1.590(11) .
C3 C4 1.368(4) .
C3 C8 1.389(4) .
O4 C11 1.364(3) .
O4 C10 1.418(3) .
N4 N5 0.899(17) .
N4 C45 1.049(19) .
N4 C41 1.221(13) .
N4 C43 1.479(13) .
N4 C44 1.574(12) .
C4 C55 1.383(4) .
C4 H4 0.9500 .
O5 C17 1.261(4) .
O5 Mn1 2.1458(17) 1_655
N5 C41 0.951(15) .
N5 C42 1.433(16) .
N5 C43 1.545(16) .
N5 C45 1.60(2) .
O6 C17 1.256(3) .
O6 Mn1 2.200(2) 1_655
N6 N7 0.761(14) .
N6 C50 1.016(11) .
N6 C49 1.173(19) .
N6 C48 1.512(11) .
N6 C47 1.669(15) .
C6 C55 1.379(4) .
C6 C7 1.382(3) .
C6 C9 1.507(3) .
O7 C19 1.364(2) .
O7 C18 1.430(3) .
N7 C49 0.671(13) .
N7 C50 1.337(8) .
N7 C48 1.516(7) .
N7 C46 1.553(8) .
C7 C8 1.391(4) .
C7 H7 0.9500 .
O8 C25 1.269(3) .
O8 Mn1 2.1066(14) 1_544
O8 Mn2 2.2169(17) 1_544
N8 C52 1.077(11) .
N8 C54 1.468(12) .
N8 C53 1.526(14) .
C8 H8 0.9500 .
O9 C25 1.259(3) .
O9 Mn1 2.2549(17) 1_544
O10 C27 1.367(3) .
O10 C26 1.424(3) .
C10 H10A 0.9900 .
C10 H10B 0.9900 .
O11 C33 1.265(3) .
O11 Mn1 2.0111(19) 1_545
C11 C16 1.374(4) .
C11 C12 1.376(4) .
O12 C33 1.246(3) .
O12 Mn2 2.0839(17) 1_545
C12 C13 1.377(3) .
C12 H12 0.9500 .
O13 C40 1.220(15) .
O13 C37 1.353(15) .
C13 C14 1.382(3) .
C13 H13 0.9500 .
O14 C41 1.256(10) .
O14 C45 1.379(19) .
C14 C15 1.382(4) .
C14 C17 1.496(3) .
O15 C50 1.193(6) .
O15 C49 1.652(16) .
C15 C16 1.385(4) .
C15 H15 0.9500 .
O16 C52 1.396(13) .
C16 H16 0.9500 .
C17 Mn1 2.486(2) 1_655
C18 H18B 0.9900 .
C18 H18A 0.9900 .
C19 C24 1.385(3) .
C19 C20 1.391(3) .
C20 C21 1.378(3) .
C20 H20 0.9500 .
C21 C22 1.387(3) .
C21 H21 0.9500 .
C22 C23 1.391(3) .
C22 C25 1.486(3) .
C23 C24 1.388(3) .
C23 H23 0.9500 .
C24 H24 0.9500 .
C25 Mn1 2.527(2) 1_544
C26 H26B 0.9900 .
C26 H26A 0.9900 .
C27 C28 1.380(4) .
C27 C32 1.386(4) .
C28 C29 1.372(4) .
C28 H28 0.9500 .
C29 C30 1.393(3) .
C29 H29 0.9500 .
C30 C31 1.374(4) .
C30 C33 1.501(3) .
C31 C32 1.386(4) .
C31 H31 0.9500 .
C32 H32 0.9500 .
C36 C37 1.461(15) .
C37 C40 0.985(17) .
C38 C40 1.459(16) .
C41 C45 1.141(17) .
C41 C42 1.508(12) .
C44 C45 1.390(19) .
C46 C49 1.32(2) .
C47 C50 1.517(9) .
C49 C50 1.17(2) .
C51 C52 1.403(13) .
C55 H5 0.9500 .
